data_9003684
loop_
_publ_author_name
'Nelson, W. R.'
'Griffen, D. T.'

_publ_section_title
;
 Crystal chemistry of Zn-rich rhodonite ("fowlerite")
 Sample: 15-4006
 Note: see samples 15-4029 and 15-4024 for plausible typical fowlerite
 and rhodonite cation distributions
;
_journal_name_full 'American Mineralogist'
_journal_page_first 969
_journal_page_last 983
_journal_paper_doi 10.2138/am.2005.1694
_journal_volume 90
_journal_year 2005
_chemical_formula_sum 'Ca Mn3 O15 Si5 Zn'
_chemical_name_mineral Rhodonite
_space_group_IT_number 2
_symmetry_space_group_name_Hall '-P 1 (1/2*x+1/2*y,1/2*x-1/2*y,-z)'
_symmetry_space_group_name_H-M 'C -1'
_cell_angle_alpha 108.726
_cell_angle_beta 103.724
_cell_angle_gamma 82.113
_cell_formula_units_Z 4
_cell_length_a 9.8456
_cell_length_b 10.4992
_cell_length_c 12.2005
_cell_volume 1157.758
_database_code_amcsd 0003782
_exptl_crystal_density_diffrn 3.733
_cod_original_formula_sum 'Mn3 Zn Ca Si5 O15'
_cod_database_code 9003684

loop_
_space_group_symop_operation_xyz
x,y,z
1/2+x,1/2+y,z
-x,-y,-z
1/2-x,1/2-y,-z

loop_
_atom_site_aniso_label
_atom_site_aniso_U_11
_atom_site_aniso_U_22
_atom_site_aniso_U_33
_atom_site_aniso_U_12
_atom_site_aniso_U_13
_atom_site_aniso_U_23
Mn1 0.00610 0.00460 0.00770 0.00080 0.00160 -0.00120
Mn2 0.00650 0.00630 0.00660 0.00100 0.00100 -0.00160
Mn3 0.00630 0.00520 0.00660 0.00020 0.00180 -0.00140
Zn4 0.01580 0.00580 0.00560 0.00050 -0.00200 -0.00410
Ca5 0.00840 0.01170 0.01730 0.00710 0.00470 -0.00140
Si1 0.00380 0.00440 0.00450 -0.00080 0.00000 -0.00210
Si2 0.00370 0.00330 0.00450 0.00040 0.00040 -0.00210
Si3 0.00400 0.00460 0.00410 0.00000 0.00010 -0.00120
Si4 0.00410 0.00550 0.00510 0.00140 0.00010 -0.00150
Si5 0.00450 0.00380 0.00550 0.00020 0.00080 -0.00090
OA1 0.00400 0.00690 0.00930 0.00200 -0.00040 -0.00190
OA2 0.00300 0.00660 0.00880 0.00160 0.00040 -0.00170
OA3 0.00420 0.00740 0.00870 0.00170 -0.00050 -0.00260
OA4 0.00490 0.00760 0.01080 0.00310 0.00160 -0.00050
OA5 0.00480 0.00720 0.00980 0.00080 0.00100 -0.00230
OA6 0.00760 0.00470 0.01230 0.00230 0.00170 0.00130
OB1 0.00880 0.00760 0.00940 0.00130 0.00070 -0.00530
OB2 0.00930 0.00810 0.00780 0.00110 0.00060 -0.00520
OB3 0.01020 0.00910 0.01190 -0.00240 0.00140 0.00300
OB4 0.00960 0.00860 0.00920 -0.00060 0.00050 -0.00390
OC1 0.00870 0.00680 0.00490 0.00020 0.00170 -0.00030
OC2 0.00730 0.01390 0.01060 0.00790 0.00020 -0.00340
OC3 0.00830 0.01430 0.00440 0.00240 0.00000 -0.00310
OC4 0.00800 0.00800 0.00730 0.00410 0.00210 -0.00020
OC5 0.00660 0.00830 0.00760 -0.00180 0.00100 -0.00100

loop_
_atom_site_label
_atom_site_fract_x
_atom_site_fract_y
_atom_site_fract_z
_atom_site_U_iso_or_equiv
_atom_site_type_symbol
_atom_site_attached_hydrogens
Mn1 -0.00151 0.03115 0.14654 0.00740 Mn 0
Mn2 0.00065 0.12635 0.44397 0.00770 Mn 0
Mn3 0.01668 0.20343 0.72901 0.00750 Mn 0
Zn4 0.06712 0.26312 0.02153 0.01110 Zn 0
Ca5 0.99344 0.35605 0.30399 0.01270 Ca 0
Si1 0.20479 0.44854 0.91124 0.00580 Si 0
Si2 0.21323 0.36551 0.65358 0.00530 Si 0
Si3 0.21695 0.57884 0.52862 0.00580 Si 0
Si4 0.21289 0.50576 0.25926 0.00620 Si 0
Si5 0.20225 0.70063 0.12368 0.00600 Si 0
OA1 0.12710 0.07310 0.03940 0.00810 O 0
OA2 0.11840 0.15810 0.32190 0.00770 O 0
OA3 0.11380 0.92300 0.43680 0.00830 O 0
OA4 0.12010 0.01340 0.73270 0.00810 O 0
OA5 0.13300 0.79070 0.85370 0.00860 O 0
OA6 0.09560 0.83210 0.12780 0.00990 O 0
OB1 0.12980 0.31830 0.90170 0.01010 O 0
OB2 0.12530 0.23460 0.61020 0.00900 O 0
OB3 0.13020 0.71110 0.58800 0.01300 O 0
OB4 0.12400 0.37990 0.17990 0.01110 O 0
OC1 0.17020 0.46790 0.77770 0.00760 O 0
OC2 0.15990 0.45760 0.56320 0.01180 O 0
OC3 0.16490 0.53510 0.38530 0.00980 O 0
OC4 0.15640 0.64310 0.22060 0.00850 O 0
OC5 0.14520 0.58990 0.99510 0.00910 O 0

loop_
_cod_changelog_entry_id
_cod_changelog_entry_author
_cod_changelog_entry_date
_cod_changelog_entry_text
1
;cod-tools version 3.8.0
Id: cif_guess_AMCSD_atom_types 9581 2023-05-17 12:35:41Z saulius
;
2023-05-23T09:17:57+03:00
;Derived atom types and hydrogen counts
from atom names that follow the AMCSD naming convention
(Wat == water, O-H == hydroxyl).
;

loop_
_cod_related_entry_id
_cod_related_entry_database
_cod_related_entry_code
1 AMCSD 0003782
